data_7129386
loop_
_publ_author_name
'Kapuscinski, Szymon'
'Hietsoi, Oleksandr'
'Pietrzak, Anna'
'Friedli, Andrienne C.'
'Kaszynski, Piotr'

_publ_section_title
;
 [closo-B10H8-1,10-(COOH)2]2-: A building block for functional materials?
;
_journal_name_full 'Chemical Communications'
_journal_paper_doi 10.1039/D1CC06485A
_journal_year 2022
_chemical_formula_moiety 'C6 H24 B10 N4'
_chemical_formula_sum 'C6 H24 B10 N4'
_chemical_formula_weight 260.39
_space_group_crystal_system triclinic
_space_group_IT_number 2
_space_group_name_Hall '-P 1'
_space_group_name_H-M_alt 'P -1'
_atom_sites_solution_hydrogens mixed
_atom_sites_solution_primary other
_audit_creation_method SHELXL-2018/3
_audit_update_record
;
2021-11-08 deposited with the CCDC.	2021-12-15 downloaded from the CCDC.
;
_cell_angle_alpha 89.142(4)
_cell_angle_beta 84.441(3)
_cell_angle_gamma 80.010(4)
_cell_formula_units_Z 2
_cell_length_a 8.8909(4)
_cell_length_b 9.1167(5)
_cell_length_c 9.7494(4)
_cell_measurement_reflns_used 7231
_cell_measurement_temperature 99.9(3)
_cell_measurement_theta_max 78.0410
_cell_measurement_theta_min 9.1240
_cell_volume 774.60(6)
_computing_cell_refinement 'CrysAlisPro 1.171.40.84a (Rigaku OD, 2020)'
_computing_data_collection 'CrysAlisPro 1.171.40.84a (Rigaku OD, 2020)'
_computing_data_reduction 'CrysAlisPro 1.171.40.84a (Rigaku OD, 2020)'
_computing_structure_refinement 'SHELXL-2018/3 (Sheldrick, 2018)'
_diffrn_ambient_temperature 99.9(3)
_diffrn_measured_fraction_theta_full 0.998
_diffrn_measured_fraction_theta_max 0.966
_diffrn_measurement_device_type 'XtaLAB Synergy, Dualflex, Pilatus 300K'
_diffrn_measurement_method '\w scans'
_diffrn_radiation_type CuK\a
_diffrn_radiation_wavelength 1.54184
_diffrn_reflns_av_unetI/netI 0.0084
_diffrn_reflns_Laue_measured_fraction_full 0.998
_diffrn_reflns_Laue_measured_fraction_max 0.966
_diffrn_reflns_limit_h_max 11
_diffrn_reflns_limit_h_min -11
_diffrn_reflns_limit_k_max 11
_diffrn_reflns_limit_k_min -11
_diffrn_reflns_limit_l_max 11
_diffrn_reflns_limit_l_min -12
_diffrn_reflns_number 3446
_diffrn_reflns_point_group_measured_fraction_full 0.998
_diffrn_reflns_point_group_measured_fraction_max 0.966
_diffrn_reflns_theta_full 67.684
_diffrn_reflns_theta_max 74.500
_diffrn_reflns_theta_min 4.557
_diffrn_source 'micro-focus sealed X-ray tube'
_exptl_absorpt_coefficient_mu 0.429
_exptl_absorpt_correction_T_max 1.00000
_exptl_absorpt_correction_T_min 0.74336
_exptl_absorpt_correction_type multi-scan
_exptl_absorpt_process_details
;
CrysAlisPro 1.171.40.84a (Rigaku Oxford Diffraction, 2020)
Empirical absorption correction using spherical harmonics,
implemented in SCALE3 ABSPACK scaling algorithm.
;
_exptl_crystal_colour colourless
_exptl_crystal_density_diffrn 1.116
_exptl_crystal_description plate
_exptl_crystal_F_000 276
_exptl_crystal_size_max 0.363
_exptl_crystal_size_mid 0.285
_exptl_crystal_size_min 0.091
_refine_diff_density_max 0.664
_refine_diff_density_min -0.225
_refine_diff_density_rms 0.056
_refine_ls_extinction_method none
_refine_ls_goodness_of_fit_ref 1.061
_refine_ls_hydrogen_treatment mixed
_refine_ls_matrix_type full
_refine_ls_number_parameters 199
_refine_ls_number_reflns 3446
_refine_ls_number_restraints 0
_refine_ls_restrained_S_all 1.061
_refine_ls_R_factor_all 0.0580
_refine_ls_R_factor_gt 0.0538
_refine_ls_shift/su_max 0.000
_refine_ls_shift/su_mean 0.000
_refine_ls_structure_factor_coef Fsqd
_refine_ls_weighting_details 'w=1/[\s^2^(Fo^2^)+(0.1050P)^2^+0.1421P] where P=(Fo^2^+2Fc^2^)/3'
_refine_ls_weighting_scheme calc
_refine_ls_wR_factor_gt 0.1523
_refine_ls_wR_factor_ref 0.1581
_reflns_Friedel_coverage 0.000
_reflns_number_gt 3139
_reflns_number_total 3446
_reflns_threshold_expression 'I > 2\s(I)'
_cod_data_source_file d1cc06485a2.cif
_cod_data_source_block SK_400_1_EtOH_2_twin1_hklf4
_cod_database_code 7129386
_shelx_shelxl_version_number 2018/3
_shelx_space_group_comment
;
The symmetry employed for this shelxl refinement is uniquely defined
by the following loop, which should always be used as a source of
symmetry information in preference to the above space-group names.
They are only intended as comments.
;
_oxdiff_exptl_absorpt_empirical_full_min 0.425
_oxdiff_exptl_absorpt_empirical_full_max 4.645
_oxdiff_exptl_absorpt_empirical_details
;
Empirical correction (ABSPACK) includes:
- Absorption correction using spherical harmonics
- Frame scaling
;

loop_
_space_group_symop_operation_xyz
'x, y, z'
'-x, -y, -z'

loop_
_atom_site_label
_atom_site_type_symbol
_atom_site_fract_x
_atom_site_fract_y
_atom_site_fract_z
_atom_site_U_iso_or_equiv
_atom_site_adp_type
_atom_site_occupancy
_atom_site_site_symmetry_order
_atom_site_calc_flag
_atom_site_refinement_flags_posn
_atom_site_refinement_flags_adp
_atom_site_refinement_flags_occupancy
_atom_site_disorder_assembly
_atom_site_disorder_group
C1 C -0.07487(18) 0.60213(18) 0.18104(16) 0.0227(4) Uani 1 1 d . . . . .
B1 B 0.0702(2) 0.6698(2) 0.21172(18) 0.0232(4) Uani 1 1 d . . . . .
N2 N -0.16487(18) 0.64797(17) 0.08293(15) 0.0286(4) Uani 1 1 d . . . . .
H12 H -0.240(3) 0.600(3) 0.079(2) 0.043 Uiso 1 1 d . U . . .
C2 C -0.2414(2) 0.4168(2) 0.25016(18) 0.0294(4) Uani 1 1 d . . . . .
H2A H -0.244787 0.343999 0.322070 0.044 Uiso 1 1 calc R U . . .
H2B H -0.232035 0.368487 0.162153 0.044 Uiso 1 1 calc R U . . .
H2C H -0.334026 0.489268 0.259732 0.044 Uiso 1 1 calc R U . . .
B2 B 0.2552(2) 0.5799(2) 0.19955(19) 0.0243(4) Uani 1 1 d . . . . .
H2 H 0.283164 0.467536 0.154334 0.029 Uiso 1 1 calc R U . . .
N3 N 0.61442(16) 0.75226(16) 0.47940(15) 0.0261(3) Uani 1 1 d . . . . .
H1 H 0.570(3) 0.681(3) 0.505(2) 0.039 Uiso 1 1 d . U . . .
C3 C -0.1496(2) 0.7710(2) -0.01108(19) 0.0340(4) Uani 1 1 d . . . . .
H3A H -0.249275 0.817225 -0.034546 0.051 Uiso 1 1 calc R U . . .
H3B H -0.086902 0.734274 -0.093242 0.051 Uiso 1 1 calc R U . . .
H3C H -0.102614 0.842875 0.032491 0.051 Uiso 1 1 calc R U . . .
B3 B 0.1488(2) 0.6481(2) 0.36391(18) 0.0222(4) Uani 1 1 d . . . . .
H3 H 0.093157 0.588323 0.447654 0.027 Uiso 1 1 calc R U . . .
N4 N 0.63464(17) 0.94243(16) 0.32977(15) 0.0291(4) Uani 1 1 d . . . . .
H10 H 0.715(3) 0.952(3) 0.370(2) 0.044 Uiso 1 1 d . U . . .
C4 C 0.56126(19) 0.83399(18) 0.37549(17) 0.0244(4) Uani 1 1 d . . . . .
B4 B 0.0866(2) 0.8330(2) 0.28605(19) 0.0245(4) Uani 1 1 d . . . . .
H4 H -0.016844 0.917818 0.308339 0.029 Uiso 1 1 calc R U . . .
C5 C 0.74839(19) 0.77040(19) 0.54893(18) 0.0279(4) Uani 1 1 d . . . . .
H5A H 0.762090 0.698256 0.621398 0.042 Uiso 1 1 calc R U . . .
H5B H 0.733252 0.868838 0.587272 0.042 Uiso 1 1 calc R U . . .
H5C H 0.837869 0.756035 0.483811 0.042 Uiso 1 1 calc R U . . .
B5 B 0.1943(2) 0.7651(2) 0.12127(19) 0.0256(4) Uani 1 1 d . . . . .
H5 H 0.174765 0.797207 0.014397 0.031 Uiso 1 1 calc R U . . .
C6 C 0.5952(2) 1.0421(2) 0.21585(19) 0.0346(4) Uani 1 1 d . . . . .
H6A H 0.687347 1.065129 0.167131 0.052 Uiso 1 1 calc R U . . .
H6B H 0.531834 1.132337 0.250988 0.052 Uiso 1 1 calc R U . . .
H6C H 0.540502 0.994695 0.154265 0.052 Uiso 1 1 calc R U . . .
B6 B 0.2365(2) 0.8048(2) 0.40305(18) 0.0232(4) Uani 1 1 d . . . . .
H6 H 0.214966 0.855310 0.506399 0.028 Uiso 1 1 calc R U . . .
B7 B 0.2693(2) 0.8876(2) 0.23083(19) 0.0249(4) Uani 1 1 d . . . . .
H7 H 0.273538 1.003350 0.199409 0.030 Uiso 1 1 calc R U . . .
B8 B 0.3884(2) 0.7101(2) 0.16839(19) 0.0261(4) Uani 1 1 d . . . . .
H8 H 0.485375 0.686593 0.088249 0.031 Uiso 1 1 calc R U . . .
B9 B 0.3539(2) 0.6282(2) 0.34145(18) 0.0225(4) Uani 1 1 d . . . . .
H9 H 0.424679 0.540181 0.396938 0.027 Uiso 1 1 calc R U . . .
B10 B 0.4134(2) 0.7945(2) 0.31635(19) 0.0242(4) Uani 1 1 d . . . . .
N1 N -0.10971(16) 0.49066(16) 0.26006(15) 0.0255(3) Uani 1 1 d . . . . .
H111 H -0.055(3) 0.464(2) 0.328(2) 0.038 Uiso 1 1 d . U . . .

loop_
_atom_site_aniso_label
_atom_site_aniso_U_11
_atom_site_aniso_U_22
_atom_site_aniso_U_33
_atom_site_aniso_U_23
_atom_site_aniso_U_13
_atom_site_aniso_U_12
C1 0.0237(8) 0.0262(8) 0.0201(8) -0.0017(6) -0.0041(6) -0.0080(6)
B1 0.0265(10) 0.0274(9) 0.0192(8) 0.0021(7) -0.0057(7) -0.0128(7)
N2 0.0295(8) 0.0329(8) 0.0279(8) 0.0043(6) -0.0112(6) -0.0135(6)
C2 0.0286(9) 0.0358(9) 0.0290(9) 0.0018(7) -0.0049(7) -0.0190(7)
B2 0.0267(9) 0.0283(9) 0.0211(8) 0.0000(7) -0.0037(7) -0.0134(7)
N3 0.0252(7) 0.0281(7) 0.0293(8) 0.0011(6) -0.0054(6) -0.0152(6)
C3 0.0367(10) 0.0350(9) 0.0342(9) 0.0093(7) -0.0141(8) -0.0120(8)
B3 0.0235(9) 0.0262(9) 0.0197(8) 0.0016(7) -0.0037(7) -0.0111(7)
N4 0.0285(8) 0.0324(8) 0.0315(8) 0.0036(6) -0.0053(6) -0.0189(6)
C4 0.0252(8) 0.0262(8) 0.0243(8) -0.0027(6) 0.0000(6) -0.0125(6)
B4 0.0274(9) 0.0276(9) 0.0215(9) 0.0024(7) -0.0054(7) -0.0120(7)
C5 0.0250(8) 0.0316(9) 0.0309(9) -0.0008(7) -0.0082(7) -0.0128(7)
B5 0.0292(10) 0.0310(9) 0.0200(9) 0.0031(7) -0.0046(7) -0.0137(8)
C6 0.0368(10) 0.0368(10) 0.0347(10) 0.0090(7) -0.0023(8) -0.0208(8)
B6 0.0255(9) 0.0261(9) 0.0210(9) 0.0016(7) -0.0045(7) -0.0121(7)
B7 0.0296(10) 0.0263(9) 0.0226(9) 0.0036(7) -0.0046(7) -0.0143(7)
B8 0.0269(9) 0.0313(9) 0.0237(9) 0.0015(7) -0.0024(7) -0.0148(8)
B9 0.0235(9) 0.0256(8) 0.0216(8) 0.0006(7) -0.0039(7) -0.0119(7)
B10 0.0261(9) 0.0272(9) 0.0233(9) 0.0028(7) -0.0036(7) -0.0153(7)
N1 0.0253(7) 0.0318(7) 0.0235(7) 0.0037(5) -0.0079(6) -0.0137(6)

loop_
_atom_type_symbol
_atom_type_description
_atom_type_scat_dispersion_real
_atom_type_scat_dispersion_imag
_atom_type_scat_source
C C 0.0181 0.0091 'International Tables Vol C Tables 4.2.6.8 and 6.1.1.4'
H H 0.0000 0.0000 'International Tables Vol C Tables 4.2.6.8 and 6.1.1.4'
B B 0.0090 0.0039 'International Tables Vol C Tables 4.2.6.8 and 6.1.1.4'
N N 0.0311 0.0180 'International Tables Vol C Tables 4.2.6.8 and 6.1.1.4'

loop_
_geom_angle_atom_site_label_1
_geom_angle_atom_site_label_2
_geom_angle_atom_site_label_3
_geom_angle
_geom_angle_site_symmetry_1
_geom_angle_site_symmetry_3
_geom_angle_publ_flag
N2 C1 N1 117.35(15) . . ?
N2 C1 B1 125.16(15) . . ?
N1 C1 B1 117.49(14) . . ?
C1 B1 B5 136.08(14) . . ?
C1 B1 B3 123.40(14) . . ?
B5 B1 B3 100.43(12) . . ?
C1 B1 B4 131.57(15) . . ?
B5 B1 B4 65.90(11) . . ?
B3 B1 B4 66.28(11) . . ?
C1 B1 B2 126.67(14) . . ?
B5 B1 B2 66.33(11) . . ?
B3 B1 B2 65.57(11) . . ?
B4 B1 B2 101.15(13) . . ?
C1 N2 C3 125.89(15) . . ?
C1 N2 H12 114.3(16) . . ?
C3 N2 H12 119.7(16) . . ?
N1 C2 H2A 109.5 . . ?
N1 C2 H2B 109.5 . . ?
H2A C2 H2B 109.5 . . ?
N1 C2 H2C 109.5 . . ?
H2A C2 H2C 109.5 . . ?
H2B C2 H2C 109.5 . . ?
B1 B2 B9 111.24(13) . . ?
B1 B2 B8 111.28(14) . . ?
B9 B2 B8 61.53(10) . . ?
B1 B2 B3 57.10(10) . . ?
B9 B2 B3 58.91(10) . . ?
B8 B2 B3 102.07(12) . . ?
B1 B2 B5 56.70(10) . . ?
B9 B2 B5 101.70(12) . . ?
B8 B2 B5 59.07(10) . . ?
B3 B2 B5 89.64(11) . . ?
B1 B2 H2 119.0 . . ?
B9 B2 H2 120.5 . . ?
B8 B2 H2 120.2 . . ?
B3 B2 H2 131.2 . . ?
B5 B2 H2 131.5 . . ?
C4 N3 C5 125.72(14) . . ?
C4 N3 H1 117.2(16) . . ?
C5 N3 H1 117.0(16) . . ?
N2 C3 H3A 109.5 . . ?
N2 C3 H3B 109.5 . . ?
H3A C3 H3B 109.5 . . ?
N2 C3 H3C 109.5 . . ?
H3A C3 H3C 109.5 . . ?
H3B C3 H3C 109.5 . . ?
B1 B3 B9 112.14(13) . . ?
B1 B3 B6 111.95(13) . . ?
B9 B3 B6 61.35(10) . . ?
B1 B3 B2 57.33(10) . . ?
B9 B3 B2 59.66(10) . . ?
B6 B3 B2 102.81(12) . . ?
B1 B3 B4 56.97(10) . . ?
B9 B3 B4 102.57(12) . . ?
B6 B3 B4 59.60(10) . . ?
B2 B3 B4 90.59(11) . . ?
B1 B3 H3 118.6 . . ?
B9 B3 H3 120.0 . . ?
B6 B3 H3 120.0 . . ?
B2 B3 H3 130.6 . . ?
B4 B3 H3 130.9 . . ?
C4 N4 C6 125.89(15) . . ?
C4 N4 H10 116.5(16) . . ?
C6 N4 H10 117.6(16) . . ?
N3 C4 N4 117.85(15) . . ?
N3 C4 B10 116.98(14) . . ?
N4 C4 B10 125.17(16) . . ?
B1 B4 B7 111.33(14) . . ?
B1 B4 B6 111.00(14) . . ?
B7 B4 B6 61.22(10) . . ?
B1 B4 B5 56.92(10) . . ?
B7 B4 B5 59.21(10) . . ?
B6 B4 B5 101.82(13) . . ?
B1 B4 B3 56.75(10) . . ?
B7 B4 B3 101.43(13) . . ?
B6 B4 B3 58.78(9) . . ?
B5 B4 B3 89.44(12) . . ?
B1 B4 H4 119.1 . . ?
B7 B4 H4 120.4 . . ?
B6 B4 H4 120.6 . . ?
B5 B4 H4 131.2 . . ?
B3 B4 H4 131.7 . . ?
N3 C5 H5A 109.5 . . ?
N3 C5 H5B 109.5 . . ?
H5A C5 H5B 109.5 . . ?
N3 C5 H5C 109.5 . . ?
H5A C5 H5C 109.5 . . ?
H5B C5 H5C 109.5 . . ?
B1 B5 B7 111.77(13) . . ?
B1 B5 B8 111.85(13) . . ?
B7 B5 B8 61.44(11) . . ?
B1 B5 B4 57.18(10) . . ?
B7 B5 B4 59.44(10) . . ?
B8 B5 B4 102.75(12) . . ?
B1 B5 B2 56.96(10) . . ?
B7 B5 B2 102.20(12) . . ?
B8 B5 B2 59.44(10) . . ?
B4 B5 B2 90.32(11) . . ?
B1 B5 H5 118.8 . . ?
B7 B5 H5 120.2 . . ?
B8 B5 H5 119.9 . . ?
B4 B5 H5 130.8 . . ?
B2 B5 H5 131.1 . . ?
N4 C6 H6A 109.5 . . ?
N4 C6 H6B 109.5 . . ?
H6A C6 H6B 109.5 . . ?
N4 C6 H6C 109.5 . . ?
H6A C6 H6C 109.5 . . ?
H6B C6 H6C 109.5 . . ?
B10 B6 B3 111.46(13) . . ?
B10 B6 B4 111.45(13) . . ?
B3 B6 B4 61.62(10) . . ?
B10 B6 B9 57.23(10) . . ?
B3 B6 B9 59.02(9) . . ?
B4 B6 B9 102.35(12) . . ?
B10 B6 B7 56.79(10) . . ?
B3 B6 B7 101.99(11) . . ?
B4 B6 B7 59.18(10) . . ?
B9 B6 B7 90.01(11) . . ?
B10 B6 H6 118.9 . . ?
B3 B6 H6 120.3 . . ?
B4 B6 H6 120.1 . . ?
B9 B6 H6 131.0 . . ?
B7 B6 H6 131.3 . . ?
B10 B7 B5 111.74(13) . . ?
B10 B7 B4 112.20(13) . . ?
B5 B7 B4 61.35(10) . . ?
B10 B7 B6 57.19(10) . . ?
B5 B7 B6 102.18(12) . . ?
B4 B7 B6 59.60(10) . . ?
B10 B7 B8 57.01(10) . . ?
B5 B7 B8 59.43(10) . . ?
B4 B7 B8 102.67(12) . . ?
B6 B7 B8 90.17(12) . . ?
B10 B7 H7 118.6 . . ?
B5 B7 H7 120.3 . . ?
B4 B7 H7 119.8 . . ?
B6 B7 H7 131.1 . . ?
B8 B7 H7 131.0 . . ?
B10 B8 B5 111.31(14) . . ?
B10 B8 B2 111.34(13) . . ?
B5 B8 B2 61.49(10) . . ?
B10 B8 B7 56.84(10) . . ?
B5 B8 B7 59.13(10) . . ?
B2 B8 B7 102.02(13) . . ?
B10 B8 B9 56.91(10) . . ?
B5 B8 B9 101.55(12) . . ?
B2 B8 B9 58.89(10) . . ?
B7 B8 B9 89.38(12) . . ?
B10 B8 H8 119.0 . . ?
B5 B8 H8 120.4 . . ?
B2 B8 H8 120.3 . . ?
B7 B8 H8 131.3 . . ?
B9 B8 H8 131.6 . . ?
B10 B9 B3 112.16(14) . . ?
B10 B9 B2 111.90(13) . . ?
B3 B9 B2 61.43(10) . . ?
B10 B9 B6 57.39(10) . . ?
B3 B9 B6 59.63(10) . . ?
B2 B9 B6 102.84(12) . . ?
B10 B9 B8 56.83(10) . . ?
B3 B9 B8 102.47(12) . . ?
B2 B9 B8 59.58(10) . . ?
B6 B9 B8 90.43(12) . . ?
B10 B9 H9 118.7 . . ?
B3 B9 H9 119.9 . . ?
B2 B9 H9 119.9 . . ?
B6 B9 H9 130.6 . . ?
B8 B9 H9 131.1 . . ?
C4 B10 B7 135.75(15) . . ?
C4 B10 B8 132.11(15) . . ?
B7 B10 B8 66.15(12) . . ?
C4 B10 B9 123.66(15) . . ?
B7 B10 B9 100.42(13) . . ?
B8 B10 B9 66.27(11) . . ?
C4 B10 B6 126.42(14) . . ?
B7 B10 B6 66.02(11) . . ?
B8 B10 B6 100.90(13) . . ?
B9 B10 B6 65.37(11) . . ?
C1 N1 C2 125.48(15) . . ?
C1 N1 H111 117.6(15) . . ?
C2 N1 H111 116.7(15) . . ?

loop_
_geom_bond_atom_site_label_1
_geom_bond_atom_site_label_2
_geom_bond_distance
_geom_bond_site_symmetry_2
_geom_bond_publ_flag
C1 N2 1.323(2) . ?
C1 N1 1.327(2) . ?
C1 B1 1.578(2) . ?
B1 B5 1.695(2) . ?
B1 B3 1.695(2) . ?
B1 B4 1.700(2) . ?
B1 B2 1.700(3) . ?
N2 C3 1.454(2) . ?
N2 H12 0.86(3) . ?
C2 N1 1.460(2) . ?
C2 H2A 0.9600 . ?
C2 H2B 0.9600 . ?
C2 H2C 0.9600 . ?
B2 B9 1.807(2) . ?
B2 B8 1.820(3) . ?
B2 B3 1.839(3) . ?
B2 B5 1.857(3) . ?
B2 H2 1.1000 . ?
N3 C4 1.324(2) . ?
N3 C5 1.461(2) . ?
N3 H1 0.84(2) . ?
C3 H3A 0.9600 . ?
C3 H3B 0.9600 . ?
C3 H3C 0.9600 . ?
B3 B9 1.793(2) . ?
B3 B6 1.804(2) . ?
B3 B4 1.856(3) . ?
B3 H3 1.1000 . ?
N4 C4 1.325(2) . ?
N4 C6 1.455(2) . ?
N4 H10 0.87(2) . ?
C4 B10 1.583(2) . ?
B4 B7 1.812(3) . ?
B4 B6 1.819(3) . ?
B4 B5 1.846(3) . ?
B4 H4 1.1000 . ?
C5 H5A 0.9600 . ?
C5 H5B 0.9600 . ?
C5 H5C 0.9600 . ?
B5 B7 1.807(2) . ?
B5 B8 1.813(3) . ?
B5 H5 1.1000 . ?
C6 H6A 0.9600 . ?
C6 H6B 0.9600 . ?
C6 H6C 0.9600 . ?
B6 B10 1.701(3) . ?
B6 B9 1.835(3) . ?
B6 B7 1.849(3) . ?
B6 H6 1.1000 . ?
B7 B10 1.693(3) . ?
B7 B8 1.849(3) . ?
B7 H7 1.1000 . ?
B8 B10 1.696(3) . ?
B8 B9 1.855(3) . ?
B8 H8 1.1000 . ?
B9 B10 1.698(2) . ?
B9 H9 1.1000 . ?
N1 H111 0.87(2) . ?

loop_
_geom_torsion_atom_site_label_1
_geom_torsion_atom_site_label_2
_geom_torsion_atom_site_label_3
_geom_torsion_atom_site_label_4
_geom_torsion
_geom_torsion_site_symmetry_1
_geom_torsion_site_symmetry_2
_geom_torsion_site_symmetry_3
_geom_torsion_site_symmetry_4
_geom_torsion_publ_flag
N2 C1 B1 B5 -24.1(3) . . . . ?
N1 C1 B1 B5 156.06(19) . . . . ?
N2 C1 B1 B3 160.19(16) . . . . ?
N1 C1 B1 B3 -19.6(2) . . . . ?
N2 C1 B1 B4 73.6(2) . . . . ?
N1 C1 B1 B4 -106.2(2) . . . . ?
N2 C1 B1 B2 -117.1(2) . . . . ?
N1 C1 B1 B2 63.1(2) . . . . ?
N1 C1 N2 C3 177.80(16) . . . . ?
B1 C1 N2 C3 -2.0(3) . . . . ?
C1 B1 B2 B9 -138.86(15) . . . . ?
B5 B1 B2 B9 90.28(13) . . . . ?
B3 B1 B2 B9 -24.30(13) . . . . ?
B4 B1 B2 B9 33.02(16) . . . . ?
C1 B1 B2 B8 154.56(15) . . . . ?
B5 B1 B2 B8 23.71(13) . . . . ?
B3 B1 B2 B8 -90.88(14) . . . . ?
B4 B1 B2 B8 -33.55(16) . . . . ?
C1 B1 B2 B3 -114.56(18) . . . . ?
B5 B1 B2 B3 114.59(12) . . . . ?
B4 B1 B2 B3 57.33(11) . . . . ?
C1 B1 B2 B5 130.85(18) . . . . ?
B3 B1 B2 B5 -114.59(12) . . . . ?
B4 B1 B2 B5 -57.26(11) . . . . ?
C1 B1 B3 B9 143.76(15) . . . . ?
B5 B1 B3 B9 -33.20(16) . . . . ?
B4 B1 B3 B9 -90.90(14) . . . . ?
B2 B1 B3 B9 24.67(13) . . . . ?
C1 B1 B3 B6 -149.45(15) . . . . ?
B5 B1 B3 B6 33.59(17) . . . . ?
B4 B1 B3 B6 -24.10(13) . . . . ?
B2 B1 B3 B6 91.46(14) . . . . ?
C1 B1 B3 B2 119.09(18) . . . . ?
B5 B1 B3 B2 -57.87(12) . . . . ?
B4 B1 B3 B2 -115.57(12) . . . . ?
C1 B1 B3 B4 -125.34(19) . . . . ?
B5 B1 B3 B4 57.70(12) . . . . ?
B2 B1 B3 B4 115.57(12) . . . . ?
B9 B2 B3 B1 153.39(14) . . . . ?
B8 B2 B3 B1 107.67(14) . . . . ?
B5 B2 B3 B1 49.47(10) . . . . ?
B1 B2 B3 B9 -153.39(14) . . . . ?
B8 B2 B3 B9 -45.71(12) . . . . ?
B5 B2 B3 B9 -103.92(12) . . . . ?
B1 B2 B3 B6 -108.03(13) . . . . ?
B9 B2 B3 B6 45.36(11) . . . . ?
B8 B2 B3 B6 -0.36(15) . . . . ?
B5 B2 B3 B6 -58.56(13) . . . . ?
B1 B2 B3 B4 -49.14(10) . . . . ?
B9 B2 B3 B4 104.25(12) . . . . ?
B8 B2 B3 B4 58.53(13) . . . . ?
B5 B2 B3 B4 0.33(11) . . . . ?
C5 N3 C4 N4 -0.2(3) . . . . ?
C5 N3 C4 B10 -179.79(15) . . . . ?
C6 N4 C4 N3 179.01(17) . . . . ?
C6 N4 C4 B10 -1.4(3) . . . . ?
C1 B1 B4 B7 -155.63(16) . . . . ?
B5 B1 B4 B7 -24.49(13) . . . . ?
B3 B1 B4 B7 89.91(14) . . . . ?
B2 B1 B4 B7 33.07(16) . . . . ?
C1 B1 B4 B6 138.18(17) . . . . ?
B5 B1 B4 B6 -90.68(14) . . . . ?
B3 B1 B4 B6 23.73(13) . . . . ?
B2 B1 B4 B6 -33.12(16) . . . . ?
C1 B1 B4 B5 -131.1(2) . . . . ?
B3 B1 B4 B5 114.40(13) . . . . ?
B2 B1 B4 B5 57.56(12) . . . . ?
C1 B1 B4 B3 114.5(2) . . . . ?
B5 B1 B4 B3 -114.40(13) . . . . ?
B2 B1 B4 B3 -56.84(11) . . . . ?
B9 B3 B4 B1 108.40(13) . . . . ?
B6 B3 B4 B1 153.95(14) . . . . ?
B2 B3 B4 B1 49.41(11) . . . . ?
B1 B3 B4 B7 -108.13(14) . . . . ?
B9 B3 B4 B7 0.27(13) . . . . ?
B6 B3 B4 B7 45.82(11) . . . . ?
B2 B3 B4 B7 -58.72(12) . . . . ?
B1 B3 B4 B6 -153.95(14) . . . . ?
B9 B3 B4 B6 -45.55(11) . . . . ?
B2 B3 B4 B6 -104.54(12) . . . . ?
B1 B3 B4 B5 -49.74(11) . . . . ?
B9 B3 B4 B5 58.66(12) . . . . ?
B6 B3 B4 B5 104.20(12) . . . . ?
B2 B3 B4 B5 -0.33(11) . . . . ?
C1 B1 B5 B7 150.32(18) . . . . ?
B3 B1 B5 B7 -33.34(17) . . . . ?
B4 B1 B5 B7 24.63(14) . . . . ?
B2 B1 B5 B7 -90.67(14) . . . . ?
C1 B1 B5 B8 -142.91(19) . . . . ?
B3 B1 B5 B8 33.43(16) . . . . ?
B4 B1 B5 B8 91.40(14) . . . . ?
B2 B1 B5 B8 -23.90(13) . . . . ?
C1 B1 B5 B4 125.7(2) . . . . ?
B3 B1 B5 B4 -57.97(12) . . . . ?
B2 B1 B5 B4 -115.30(12) . . . . ?
C1 B1 B5 B2 -119.0(2) . . . . ?
B3 B1 B5 B2 57.34(11) . . . . ?
B4 B1 B5 B2 115.30(12) . . . . ?
B7 B4 B5 B1 153.29(15) . . . . ?
B6 B4 B5 B1 107.50(14) . . . . ?
B3 B4 B5 B1 49.61(11) . . . . ?
B1 B4 B5 B7 -153.29(15) . . . . ?
B6 B4 B5 B7 -45.79(11) . . . . ?
B3 B4 B5 B7 -103.68(12) . . . . ?
B1 B4 B5 B8 -107.94(14) . . . . ?
B7 B4 B5 B8 45.35(11) . . . . ?
B6 B4 B5 B8 -0.44(14) . . . . ?
B3 B4 B5 B8 -58.33(12) . . . . ?
B1 B4 B5 B2 -49.28(11) . . . . ?
B7 B4 B5 B2 104.01(12) . . . . ?
B6 B4 B5 B2 58.22(12) . . . . ?
B3 B4 B5 B2 0.33(11) . . . . ?
B9 B2 B5 B1 -107.86(13) . . . . ?
B8 B2 B5 B1 -154.10(14) . . . . ?
B3 B2 B5 B1 -49.77(10) . . . . ?
B1 B2 B5 B7 108.18(13) . . . . ?
B9 B2 B5 B7 0.32(15) . . . . ?
B8 B2 B5 B7 -45.92(12) . . . . ?
B3 B2 B5 B7 58.41(13) . . . . ?
B1 B2 B5 B8 154.10(14) . . . . ?
B9 B2 B5 B8 46.24(11) . . . . ?
B3 B2 B5 B8 104.33(12) . . . . ?
B1 B2 B5 B4 49.44(10) . . . . ?
B9 B2 B5 B4 -58.42(12) . . . . ?
B8 B2 B5 B4 -104.66(12) . . . . ?
B3 B2 B5 B4 -0.33(11) . . . . ?
B1 B3 B6 B10 -80.16(17) . . . . ?
B9 B3 B6 B10 23.90(12) . . . . ?
B2 B3 B6 B10 -20.51(16) . . . . ?
B4 B3 B6 B10 -103.55(14) . . . . ?
B1 B3 B6 B4 23.39(13) . . . . ?
B9 B3 B6 B4 127.45(13) . . . . ?
B2 B3 B6 B4 83.04(12) . . . . ?
B1 B3 B6 B9 -104.06(14) . . . . ?
B2 B3 B6 B9 -44.40(11) . . . . ?
B4 B3 B6 B9 -127.45(13) . . . . ?
B1 B3 B6 B7 -21.37(17) . . . . ?
B9 B3 B6 B7 82.69(12) . . . . ?
B2 B3 B6 B7 38.28(15) . . . . ?
B4 B3 B6 B7 -44.76(11) . . . . ?
B1 B4 B6 B10 80.39(16) . . . . ?
B7 B4 B6 B10 -23.12(13) . . . . ?
B5 B4 B6 B10 21.51(16) . . . . ?
B3 B4 B6 B10 103.56(14) . . . . ?
B1 B4 B6 B3 -23.17(13) . . . . ?
B7 B4 B6 B3 -126.68(13) . . . . ?
B5 B4 B6 B3 -82.04(12) . . . . ?
B1 B4 B6 B9 21.00(16) . . . . ?
B7 B4 B6 B9 -82.51(12) . . . . ?
B5 B4 B6 B9 -37.87(14) . . . . ?
B3 B4 B6 B9 44.17(11) . . . . ?
B1 B4 B6 B7 103.51(15) . . . . ?
B5 B4 B6 B7 44.63(11) . . . . ?
B3 B4 B6 B7 126.68(13) . . . . ?
B1 B5 B7 B10 80.23(17) . . . . ?
B8 B5 B7 B10 -23.60(13) . . . . ?
B4 B5 B7 B10 104.22(14) . . . . ?
B2 B5 B7 B10 21.17(17) . . . . ?
B1 B5 B7 B4 -24.00(14) . . . . ?
B8 B5 B7 B4 -127.82(12) . . . . ?
B2 B5 B7 B4 -83.05(12) . . . . ?
B1 B5 B7 B6 20.94(17) . . . . ?
B8 B5 B7 B6 -82.88(12) . . . . ?
B4 B5 B7 B6 44.94(11) . . . . ?
B2 B5 B7 B6 -38.11(14) . . . . ?
B1 B5 B7 B8 103.82(15) . . . . ?
B4 B5 B7 B8 127.82(12) . . . . ?
B2 B5 B7 B8 44.77(11) . . . . ?
B1 B4 B7 B10 -79.61(17) . . . . ?
B6 B4 B7 B10 23.36(13) . . . . ?
B5 B4 B7 B10 -103.46(15) . . . . ?
B3 B4 B7 B10 -21.05(16) . . . . ?
B1 B4 B7 B5 23.85(13) . . . . ?
B6 B4 B7 B5 126.82(13) . . . . ?
B3 B4 B7 B5 82.41(12) . . . . ?
B1 B4 B7 B6 -102.97(14) . . . . ?
B5 B4 B7 B6 -126.82(13) . . . . ?
B3 B4 B7 B6 -44.41(10) . . . . ?
B1 B4 B7 B8 -20.35(16) . . . . ?
B6 B4 B7 B8 82.63(12) . . . . ?
B5 B4 B7 B8 -44.19(11) . . . . ?
B3 B4 B7 B8 38.22(14) . . . . ?
B3 B6 B7 B10 -107.93(14) . . . . ?
B4 B6 B7 B10 -154.10(14) . . . . ?
B9 B6 B7 B10 -49.68(11) . . . . ?
B10 B6 B7 B5 108.16(14) . . . . ?
B3 B6 B7 B5 0.22(15) . . . . ?
B4 B6 B7 B5 -45.94(12) . . . . ?
B9 B6 B7 B5 58.47(13) . . . . ?
B10 B6 B7 B4 154.10(14) . . . . ?
B3 B6 B7 B4 46.17(12) . . . . ?
B9 B6 B7 B4 104.42(11) . . . . ?
B10 B6 B7 B8 49.47(11) . . . . ?
B3 B6 B7 B8 -58.46(13) . . . . ?
B4 B6 B7 B8 -104.63(12) . . . . ?
B9 B6 B7 B8 -0.21(11) . . . . ?
B1 B5 B8 B10 -80.21(16) . . . . ?
B7 B5 B8 B10 23.48(12) . . . . ?
B4 B5 B8 B10 -20.75(16) . . . . ?
B2 B5 B8 B10 -103.45(14) . . . . ?
B1 B5 B8 B2 23.24(13) . . . . ?
B7 B5 B8 B2 126.92(13) . . . . ?
B4 B5 B8 B2 82.70(12) . . . . ?
B1 B5 B8 B7 -103.69(14) . . . . ?
B4 B5 B8 B7 -44.22(11) . . . . ?
B2 B5 B8 B7 -126.92(13) . . . . ?
B1 B5 B8 B9 -21.44(16) . . . . ?
B7 B5 B8 B9 82.24(12) . . . . ?
B4 B5 B8 B9 38.02(14) . . . . ?
B2 B5 B8 B9 -44.68(11) . . . . ?
B1 B2 B8 B10 80.34(17) . . . . ?
B9 B2 B8 B10 -23.02(14) . . . . ?
B3 B2 B8 B10 21.20(18) . . . . ?
B5 B2 B8 B10 103.41(16) . . . . ?
B1 B2 B8 B5 -23.07(12) . . . . ?
B9 B2 B8 B5 -126.43(13) . . . . ?
B3 B2 B8 B5 -82.21(12) . . . . ?
B1 B2 B8 B7 21.49(16) . . . . ?
B9 B2 B8 B7 -81.88(12) . . . . ?
B3 B2 B8 B7 -37.66(15) . . . . ?
B5 B2 B8 B7 44.55(11) . . . . ?
B1 B2 B8 B9 103.36(14) . . . . ?
B3 B2 B8 B9 44.22(11) . . . . ?
B5 B2 B8 B9 126.43(13) . . . . ?
B5 B7 B8 B10 -153.69(14) . . . . ?
B4 B7 B8 B10 -108.41(13) . . . . ?
B6 B7 B8 B10 -49.61(10) . . . . ?
B10 B7 B8 B5 153.69(14) . . . . ?
B4 B7 B8 B5 45.28(11) . . . . ?
B6 B7 B8 B5 104.08(12) . . . . ?
B10 B7 B8 B2 107.78(14) . . . . ?
B5 B7 B8 B2 -45.91(12) . . . . ?
B4 B7 B8 B2 -0.63(15) . . . . ?
B6 B7 B8 B2 58.17(13) . . . . ?
B10 B7 B8 B9 49.82(11) . . . . ?
B5 B7 B8 B9 -103.87(12) . . . . ?
B4 B7 B8 B9 -58.59(13) . . . . ?
B6 B7 B8 B9 0.21(11) . . . . ?
B1 B3 B9 B10 79.67(16) . . . . ?
B6 B3 B9 B10 -24.07(12) . . . . ?
B2 B3 B9 B10 103.70(14) . . . . ?
B4 B3 B9 B10 20.49(15) . . . . ?
B1 B3 B9 B2 -24.02(13) . . . . ?
B6 B3 B9 B2 -127.76(12) . . . . ?
B4 B3 B9 B2 -83.21(12) . . . . ?
B1 B3 B9 B6 103.74(14) . . . . ?
B2 B3 B9 B6 127.76(12) . . . . ?
B4 B3 B9 B6 44.55(11) . . . . ?
B1 B3 B9 B8 20.67(16) . . . . ?
B6 B3 B9 B8 -83.07(12) . . . . ?
B2 B3 B9 B8 44.69(11) . . . . ?
B4 B3 B9 B8 -38.52(13) . . . . ?
B1 B2 B9 B10 -80.32(17) . . . . ?
B8 B2 B9 B10 23.09(14) . . . . ?
B3 B2 B9 B10 -104.12(15) . . . . ?
B5 B2 B9 B10 -21.72(17) . . . . ?
B1 B2 B9 B3 23.80(12) . . . . ?
B8 B2 B9 B3 127.22(13) . . . . ?
B5 B2 B9 B3 82.40(12) . . . . ?
B1 B2 B9 B6 -20.59(16) . . . . ?
B8 B2 B9 B6 82.83(13) . . . . ?
B3 B2 B9 B6 -44.39(11) . . . . ?
B5 B2 B9 B6 38.01(14) . . . . ?
B1 B2 B9 B8 -103.42(15) . . . . ?
B3 B2 B9 B8 -127.22(13) . . . . ?
B5 B2 B9 B8 -44.82(11) . . . . ?
B3 B6 B9 B10 153.36(14) . . . . ?
B4 B6 B9 B10 107.72(13) . . . . ?
B7 B6 B9 B10 49.34(11) . . . . ?
B10 B6 B9 B3 -153.36(14) . . . . ?
B4 B6 B9 B3 -45.65(11) . . . . ?
B7 B6 B9 B3 -104.02(12) . . . . ?
B10 B6 B9 B2 -107.96(13) . . . . ?
B3 B6 B9 B2 45.40(11) . . . . ?
B4 B6 B9 B2 -0.24(14) . . . . ?
B7 B6 B9 B2 -58.62(12) . . . . ?
B10 B6 B9 B8 -49.13(10) . . . . ?
B3 B6 B9 B8 104.23(12) . . . . ?
B4 B6 B9 B8 58.58(12) . . . . ?
B7 B6 B9 B8 0.21(11) . . . . ?
B5 B8 B9 B10 -108.04(14) . . . . ?
B2 B8 B9 B10 -154.23(16) . . . . ?
B7 B8 B9 B10 -49.77(11) . . . . ?
B10 B8 B9 B3 108.48(14) . . . . ?
B5 B8 B9 B3 0.44(14) . . . . ?
B2 B8 B9 B3 -45.75(11) . . . . ?
B7 B8 B9 B3 58.71(12) . . . . ?
B10 B8 B9 B2 154.23(16) . . . . ?
B5 B8 B9 B2 46.19(11) . . . . ?
B7 B8 B9 B2 104.46(13) . . . . ?
B10 B8 B9 B6 49.56(11) . . . . ?
B5 B8 B9 B6 -58.48(12) . . . . ?
B2 B8 B9 B6 -104.67(12) . . . . ?
B7 B8 B9 B6 -0.21(11) . . . . ?
N3 C4 B10 B7 154.80(19) . . . . ?
N4 C4 B10 B7 -24.8(3) . . . . ?
N3 C4 B10 B8 -106.8(2) . . . . ?
N4 C4 B10 B8 73.7(3) . . . . ?
N3 C4 B10 B9 -19.6(2) . . . . ?
N4 C4 B10 B9 160.84(16) . . . . ?
N3 C4 B10 B6 62.9(2) . . . . ?
N4 C4 B10 B6 -116.7(2) . . . . ?
B5 B7 B10 C4 150.91(18) . . . . ?
B4 B7 B10 C4 -142.35(19) . . . . ?
B6 B7 B10 C4 -118.3(2) . . . . ?
B8 B7 B10 C4 126.6(2) . . . . ?
B5 B7 B10 B8 24.26(13) . . . . ?
B4 B7 B10 B8 91.00(14) . . . . ?
B6 B7 B10 B8 115.02(12) . . . . ?
B5 B7 B10 B9 -33.82(16) . . . . ?
B4 B7 B10 B9 32.93(17) . . . . ?
B6 B7 B10 B9 56.94(11) . . . . ?
B8 B7 B10 B9 -58.08(12) . . . . ?
B5 B7 B10 B6 -90.76(14) . . . . ?
B4 B7 B10 B6 -24.01(13) . . . . ?
B8 B7 B10 B6 -115.02(12) . . . . ?
B5 B8 B10 C4 -155.11(17) . . . . ?
B2 B8 B10 C4 138.32(18) . . . . ?
B7 B8 B10 C4 -131.0(2) . . . . ?
B9 B8 B10 C4 114.8(2) . . . . ?
B5 B8 B10 B7 -24.11(13) . . . . ?
B2 B8 B10 B7 -90.68(15) . . . . ?
B9 B8 B10 B7 -114.23(13) . . . . ?
B5 B8 B10 B9 90.13(14) . . . . ?
B2 B8 B10 B9 23.56(14) . . . . ?
B7 B8 B10 B9 114.23(13) . . . . ?
B5 B8 B10 B6 33.37(16) . . . . ?
B2 B8 B10 B6 -33.20(17) . . . . ?
B7 B8 B10 B6 57.48(12) . . . . ?
B9 B8 B10 B6 -56.75(12) . . . . ?
B3 B9 B10 C4 143.33(15) . . . . ?
B2 B9 B10 C4 -149.80(15) . . . . ?
B6 B9 B10 C4 118.64(18) . . . . ?
B8 B9 B10 C4 -125.97(19) . . . . ?
B3 B9 B10 B7 -32.71(16) . . . . ?
B2 B9 B10 B7 34.16(17) . . . . ?
B6 B9 B10 B7 -57.40(12) . . . . ?
B8 B9 B10 B7 57.99(12) . . . . ?
B3 B9 B10 B8 -90.70(14) . . . . ?
B2 B9 B10 B8 -23.83(14) . . . . ?
B6 B9 B10 B8 -115.39(13) . . . . ?
B3 B9 B10 B6 24.69(12) . . . . ?
B2 B9 B10 B6 91.55(14) . . . . ?
B8 B9 B10 B6 115.39(13) . . . . ?
B3 B6 B10 C4 -139.20(16) . . . . ?
B4 B6 B10 C4 154.02(15) . . . . ?
B9 B6 B10 C4 -114.81(19) . . . . ?
B7 B6 B10 C4 130.25(19) . . . . ?
B3 B6 B10 B7 90.55(14) . . . . ?
B4 B6 B10 B7 23.77(13) . . . . ?
B9 B6 B10 B7 114.94(12) . . . . ?
B3 B6 B10 B8 32.98(16) . . . . ?
B4 B6 B10 B8 -33.80(16) . . . . ?
B9 B6 B10 B8 57.37(12) . . . . ?
B7 B6 B10 B8 -57.57(12) . . . . ?
B3 B6 B10 B9 -24.39(13) . . . . ?
B4 B6 B10 B9 -91.17(13) . . . . ?
B7 B6 B10 B9 -114.94(12) . . . . ?
N2 C1 N1 C2 -1.7(3) . . . . ?
B1 C1 N1 C2 178.15(15) . . . . ?
